data_1528351
loop_
_publ_author_name
'Bernardi, A.'
'Zanello, P.'
'Femoni, C.'
'Iapalucci, M.C.'
'Longoni, G.'
'Ranuzzi, F.'
'Zacchini, S.'
'Fedi, S.'

_publ_section_title
;
 Synthesis, molecular structure and properties of the [H(6-n) Ni30 C4 (C
 O)34 (Cd Cl)2](n-) (n=3-6) bimetallic carbide carbonyl cluster: a model
 for the growth of noncompact interstitial metal carbides
;
_journal_name_full 'Chemistry - A European Journal'
_journal_page_first 1924
_journal_page_last 1934
_journal_volume 14
_journal_year 2008
_chemical_formula_sum 'C74 H90 Cd2 Cl2 N12 Ni30 O34'
_chemical_name_systematic
;
(N (C H3)4)6 (Ni30 C4 (C O)34 (Cd Cl)2) (C H3 C N)6
;
_space_group_IT_number 14
_symmetry_space_group_name_Hall '-P 2yn'
_symmetry_space_group_name_H-M 'P 1 21/n 1'
_cell_angle_alpha 90
_cell_angle_beta 94.374
_cell_angle_gamma 90
_cell_formula_units_Z 2
_cell_length_a 14.819
_cell_length_b 25.099
_cell_length_c 15.347
_cell_volume 5691.570
_citation_journal_id_ASTM CEUJED
_cod_data_source_file Bernardi_CEUJED_2008_1355.cif
_cod_data_source_block C74H90Cd2Cl2N12Ni30O34
_cod_original_cell_volume 5691.57
_cod_original_sg_symbol_Hall '-P 2ybc (x-z,y,z)'
_cod_database_code 1528351

loop_
_symmetry_equiv_pos_as_xyz
x,y,z
-x+1/2,y+1/2,-z+1/2
-x,-y,-z
x-1/2,-y-1/2,z-1/2

loop_
_atom_site_label
_atom_site_type_symbol
_atom_site_fract_x
_atom_site_fract_y
_atom_site_fract_z
_atom_site_occupancy
_atom_site_U_iso_or_equiv
H30 H-1 0.6343 0.9312 0.5704 1 0.0
C34 C+2 0.2864 0.2777 0.9617 1 0.0
C21 C+4 0.5334 0.3258 0.7081 1 0.0
O12 O-2 0.4428 -0.1019 0.3689 1 0.0
H32 H-1 0.7022 0.8595 0.6372 1 0.0
Cl1 Cl-1 0.86597 0.18319 -0.04806 1 0.0
H29 H-1 0.7059 0.9319 0.5003 1 0.0
O6 O-2 0.7477 0.2138 0.1566 1 0.0
C6 C+2 0.8576 0.0544 0.0988 1 0.0
C3 C+2 0.6094 0.2192 -0.0756 1 0.0
H23 H-1 0.0195 0.128 0.8473 1 0.0
H26 H-1 0.7278 0.8558 0.4175 1 0.0
C15 C+2 0.6546 -0.0914 0.1946 1 0.0
C4 C+2 0.6946 0.1379 -0.2288 1 0.0
H15 H-1 -0.0785 0.1944 0.7799 1 0.0
H6 H-1 0.5577 0.3588 0.7309 1 0.0
H24 H-1 0.1109 0.1153 0.8065 1 0.0
C36 C+2 0.8181 0.0764 0.5684 1 0.0
C19 C+2 0.5812 -0.1142 -0.2091 1 0.0
Ni3 Ni 0.72772 0.01458 -0.11767 1 0.0
H34 H-1 0.5617 0.8058 0.5411 1 0.0
H35 H-1 0.5164 0.8546 0.4911 1 0.0
H8 H-1 0.7105 0.3296 0.703 1 0.0
H1 H-1 0.6351 0.33 0.5286 1 0.0
C12 C+2 0.6016 0.1154 0.2772 1 0.0
C28 C+4 0.6702 0.8427 0.4324 1 0.0
C9 C+2 0.4868 0.1562 -0.1708 1 0.0
H27 H-1 0.624 0.8541 0.3891 1 0.0
H25 H-1 0.6716 0.8045 0.4346 1 0.0
H12 H-1 0.4968 0.2588 0.5786 1 0.0
C2 C-2 0.5911 0.0237 -0.1305 1 0.0
N1 N-3 0.5927 0.3045 0.6426 1 0.0
H16 H-1 0.0608 0.1453 0.6292 1 0.0
N5 N-3 0.2153 0.281 0.9837 1 0.0
Ni1 Ni 0.5624 0.15633 -0.06277 1 0.0
Ni7 Ni 0.60606 0.05758 -0.02399 1 0.0
Ni6 Ni 0.70189 0.06999 0.22285 1 0.0
C8 C+2 0.7037 0.1783 0.1315 1 0.0
H5 H-1 0.4738 0.3317 0.6808 1 0.0
O8 O-2 0.4956 0.2113 0.0884 1 0.0
O9 O-2 0.3017 0.1498 -0.0019 1 0.0
C22 C+4 0.6862 0.2963 0.6814 1 0.0
Ni4 Ni 0.74534 0.03592 0.07396 1 0.0
C32 C+2 0.0524 0.0603 0.4129 1 0.0
H18 H-1 0.0915 0.2049 0.6388 1 0.0
O11 O-2 0.5531 0.0259 0.4062 1 0.0
C27 C+4 0.0486 0.1249 0.7937 1 0.0
Cd1 Cd+2 0.74153 0.11956 -0.04267 1 0.0
C16 C+2 0.7273 -0.0022 0.2703 1 0.0
O15 O-2 0.8363 -0.0643 0.0479 1 0.0
H17 H-1 0.1524 0.1595 0.682 1 0.0
N2 N-3 0.0436 0.1756 0.7481 1 0.0
Ni5 Ni 0.63663 0.12445 0.09512 1 0.0
C5 C+2 0.8411 0.0308 -0.1237 1 0.0
Ni8 Ni 0.45772 0.08939 -0.12939 1 0.0
O10 O-2 0.6073 0.1476 0.3309 1 0.0
H41 H-1 0.4127 0.2858 0.9285 1 0.0
H43 H-1 0.6963 0.0491 0.5265 1 0.0
N6 N-3 0.8848 0.0974 0.56 1 0.0
H3 H-1 0.5375 0.3499 0.5449 1 0.0
C24 C+4 -0.0478 0.1918 0.7272 1 0.0
H21 H-1 0.0864 0.2481 0.775 1 0.0
O1 O-2 0.6318 0.2619 -0.0846 1 0.0
H40 H-1 0.3784 0.2267 0.9241 1 0.0
Ni14 Ni 0.64296 -0.01767 0.17978 1 0.0
H39 H-1 0.0504 0.0052 0.3193 1 0.0
C14 C+2 0.436 -0.0785 0.304 1 0.0
Ni13 Ni 0.64655 -0.03951 0.01339 1 0.0
O2 O-2 0.7363 0.1697 -0.2622 1 0.0
O13 O-2 0.706 -0.1234 0.2242 1 0.0
C13 C+2 0.5253 0.0122 0.3379 1 0.0
C33 C+4 0.0069 0.0218 0.3538 1 0.0
C30 C+4 0.7163 0.8451 0.582 1 0.0
H37 H-1 -0.038 0.0397 0.316 1 0.0
O14 O-2 0.7741 -0.0178 0.3271 1 0.0
C35 C+4 0.362 0.2631 0.9121 1 0.0
C29 C+4 0.6482 0.9183 0.5141 1 0.0
H31 H-1 0.7153 0.8069 0.5846 1 0.0
O16 O-2 0.7907 -0.0714 -0.2248 1 0.0
Ni15 Ni 0.4744 -0.0193 0.24529 1 0.0
C17 C+2 0.7713 -0.0382 0.0425 1 0.0
Ni2 Ni 0.62638 0.0893 -0.18831 1 0.0
N3 N-3 0.651 0.863 0.5153 1 0.0
C23 C+4 0.5562 0.2532 0.6066 1 0.0
H9 H-1 0.723 0.2827 0.6377 1 0.0
H4 H-1 0.5303 0.3006 0.7548 1 0.0
C31 C+4 0.561 0.8439 0.5365 1 0.0
H2 H-1 0.6221 0.3764 0.595 1 0.0
O17 O-2 0.5974 -0.1563 -0.2376 1 0.0
C37 C+4 0.7366 0.0765 0.5095 1 0.0
Ni10 Ni 0.53781 0.07311 0.20054 1 0.0
C7 C+2 0.7949 0.1029 0.2743 1 0.0
O5 O-2 0.8565 0.1238 0.3063 1 0.0
O4 O-2 0.9326 0.0641 0.1192 1 0.0
O3 O-2 0.9163 0.0375 -0.1321 1 0.0
H45 H-1 0.7073 0.1105 0.5122 1 0.0
H14 H-1 -0.0485 0.2259 0.6988 1 0.0
H36 H-1 0.5462 0.8591 0.5911 1 0.0
C20 C+4 0.5972 0.3436 0.5716 1 0.0
C25 C+4 0.0912 0.1709 0.6675 1 0.0
H38 H-1 -0.0216 -0.0049 0.3871 1 0.0
H28 H-1 0.6023 0.9299 0.4707 1 0.0
C11 C+2 0.3519 0.1141 0.0022 1 0.0
C26 C+4 0.0872 0.2142 0.8041 1 0.0
H11 H-1 0.5953 0.2397 0.5646 1 0.0
Ni9 Ni 0.474 0.10223 0.03733 1 0.0
N4 N-3 0.0984 0.0801 0.4653 1 0.0
H44 H-1 0.7523 0.0701 0.4509 1 0.0
H22 H-1 0.0189 0.098 0.7576 1 0.0
H7 H-1 0.6857 0.2713 0.7287 1 0.0
C10 C+2 0.5173 0.1704 0.0585 1 0.0
O7 O-2 0.4685 0.1868 -0.2282 1 0.0
C1 C-2 0.6187 0.0467 0.1043 1 0.0
H19 H-1 0.1487 0.2036 0.8189 1 0.0
H42 H-1 0.3451 0.2672 0.8508 1 0.0
C18 C+2 0.7345 -0.0507 -0.1862 1 0.0
Ni11 Ni 0.50826 0.00771 0.07888 1 0.0
H20 H-1 0.056 0.2172 0.8565 1 0.0
H33 H-1 0.7754 0.8569 0.5689 1 0.0
H10 H-1 0.5529 0.2279 0.6531 1 0.0
Ni12 Ni 0.61746 -0.05231 -0.15677 1 0.0
H13 H-1 -0.0779 0.166 0.689 1 0.0
